data_8105513
loop_
_publ_author_name
'Lee, See Mun'
'Lo, Kong Mun'
'Tiekink, Edward R.T.'

_publ_section_title
;
 Crystal structure of chlorido(2-methylquinolin-8-olato-\k2
 N,O)-bis(4-tolyl-\kC)tin(IV), C24H22ClNOSn
;
_journal_issue 6
_journal_name_full 'Zeitschrift f\"ur Kristallographie - New Crystal Structures'
_journal_page_first 1531
_journal_page_last 1533
_journal_paper_doi 10.1515/ncrs-2020-0379
_journal_volume 235
_journal_year 2020
_chemical_formula_moiety 'C24 H22 Cl N O Sn'
_chemical_formula_sum 'C24 H22 Cl N O Sn'
_chemical_formula_weight 494.56
_space_group_crystal_system monoclinic
_space_group_IT_number 14
_space_group_name_Hall '-P 2ybc'
_space_group_name_H-M_alt 'P 1 21/c 1'
_atom_sites_solution_hydrogens geom
_atom_sites_solution_primary direct
_atom_sites_solution_secondary difmap
_cell_angle_alpha 90
_cell_angle_beta 115.7780(10)
_cell_angle_gamma 90
_cell_formula_units_Z 4
_cell_length_a 13.75840(10)
_cell_length_b 13.55420(10)
_cell_length_c 13.09120(10)
_cell_measurement_reflns_used 20132
_cell_measurement_temperature 100(2)
_cell_measurement_theta_max 76.2320
_cell_measurement_theta_min 4.8210
_cell_volume 2198.36(3)
_computing_cell_refinement 'CrysAlisPro [1]'
_computing_data_collection 'CrysAlisPro [1]'
_computing_data_reduction 'CrysAlisPro [1]'
_computing_molecular_graphics 'ORTEP-3 for Windows [4]'
_computing_publication_material 'SHELXL-2018/3 [3]'
_computing_structure_refinement 'SHELXL-2018/3 [3]'
_computing_structure_solution 'SHELXT 2014/5 [2]'
_diffrn_ambient_environment N~2~
_diffrn_ambient_temperature 100(2)
_diffrn_detector 'CCD plate'
_diffrn_detector_area_resol_mean 5.2558
_diffrn_detector_type AtlasS2
_diffrn_measured_fraction_theta_full 1.000
_diffrn_measured_fraction_theta_max 1.000
_diffrn_measurement_device 'four-circle diffractometer'
_diffrn_measurement_device_type 'XtaLAB Synergy, Dualflex, AtlasS2'
_diffrn_measurement_method '\w scans'
_diffrn_radiation_monochromator mirror
_diffrn_radiation_type CuK\a
_diffrn_radiation_wavelength 1.54184
_diffrn_reflns_av_R_equivalents 0.0305
_diffrn_reflns_av_unetI/netI 0.0176
_diffrn_reflns_Laue_measured_fraction_full 1.000
_diffrn_reflns_Laue_measured_fraction_max 1.000
_diffrn_reflns_limit_h_max 16
_diffrn_reflns_limit_h_min -16
_diffrn_reflns_limit_k_max 16
_diffrn_reflns_limit_k_min -16
_diffrn_reflns_limit_l_max 15
_diffrn_reflns_limit_l_min -13
_diffrn_reflns_number 28037
_diffrn_reflns_point_group_measured_fraction_full 1.000
_diffrn_reflns_point_group_measured_fraction_max 1.000
_diffrn_reflns_theta_full 67.065
_diffrn_reflns_theta_max 67.065
_diffrn_reflns_theta_min 3.568
_diffrn_source 'micro-focus sealed X-ray tube'
_exptl_absorpt_coefficient_mu 10.460
_exptl_absorpt_correction_T_max 1.000
_exptl_absorpt_correction_T_min 0.778
_exptl_absorpt_correction_type gaussian
_exptl_absorpt_process_details 'CrysAlisPro [1]'
_exptl_crystal_colour colourless
_exptl_crystal_density_diffrn 1.494
_exptl_crystal_description prism
_exptl_crystal_F_000 992
_exptl_crystal_size_max 0.166
_exptl_crystal_size_mid 0.081
_exptl_crystal_size_min 0.046
_refine_diff_density_max 0.340
_refine_diff_density_min -0.560
_refine_diff_density_rms 0.055
_refine_ls_extinction_coef .
_refine_ls_extinction_method none
_refine_ls_goodness_of_fit_ref 1.043
_refine_ls_hydrogen_treatment constr
_refine_ls_matrix_type full
_refine_ls_number_parameters 256
_refine_ls_number_reflns 3934
_refine_ls_number_restraints 0
_refine_ls_restrained_S_all 1.043
_refine_ls_R_factor_all 0.0175
_refine_ls_R_factor_gt 0.0170
_refine_ls_shift/su_max 0.003
_refine_ls_shift/su_mean 0.000
_refine_ls_structure_factor_coef Fsqd
_refine_ls_weighting_details 'w=1/[\s^2^(Fo^2^)+(0.0259P)^2^+0.9382P] where P=(Fo^2^+2Fc^2^)/3'
_refine_ls_weighting_scheme calc
_refine_ls_wR_factor_gt 0.0445
_refine_ls_wR_factor_ref 0.0448
_reflns_Friedel_coverage 0.000
_reflns_Friedel_fraction_full .
_reflns_Friedel_fraction_max .
_reflns_number_gt 3844
_reflns_number_total 3934
_reflns_threshold_expression 'I > 2\s(I)'
_cod_data_source_file suppl_ncrs-2020-0379_suppl.cif
_cod_data_source_block shelx
_cod_original_sg_symbol_H-M 'P 21/c'
_cod_database_code 8105513
_shelx_space_group_comment
;
The symmetry employed for this shelxl refinement is uniquely defined
by the following loop, which should always be used as a source of
symmetry information in preference to the above space-group names.
They are only intended as comments.
;
_shelx_estimated_absorpt_t_min 0.276
_shelx_estimated_absorpt_t_max 0.645

loop_
_space_group_symop_operation_xyz
'x, y, z'
'-x, y+1/2, -z+1/2'
'-x, -y, -z'
'x, -y-1/2, z-1/2'

loop_
_atom_site_label
_atom_site_type_symbol
_atom_site_fract_x
_atom_site_fract_y
_atom_site_fract_z
_atom_site_U_iso_or_equiv
_atom_site_adp_type
_atom_site_occupancy
_atom_site_site_symmetry_order
_atom_site_calc_flag
_atom_site_refinement_flags_posn
_atom_site_refinement_flags_adp
_atom_site_refinement_flags_occupancy
_atom_site_disorder_assembly
_atom_site_disorder_group
Sn Sn 0.72920(2) 0.64037(2) 0.63444(2) 0.01363(5) Uani 1 1 d . . . . .
O1 O 0.86273(10) 0.63982(8) 0.60400(10) 0.0197(3) Uani 1 1 d . . . . .
N1 N 0.82987(11) 0.77392(10) 0.73685(11) 0.0187(3) Uani 1 1 d . . . . .
C1 C 0.75311(13) 0.56365(12) 0.78542(13) 0.0167(3) Uani 1 1 d . . . . .
C2 C 0.68405(14) 0.48701(13) 0.78162(14) 0.0190(3) Uani 1 1 d . . . . .
H2 H 0.621472 0.473996 0.713299 0.023 Uiso 1 1 calc R U . . .
C3 C 0.70618(15) 0.42933(14) 0.87740(15) 0.0234(4) Uani 1 1 d . . . . .
H3 H 0.657938 0.377950 0.874106 0.028 Uiso 1 1 calc R U . . .
C4 C 0.79841(16) 0.44632(14) 0.97795(15) 0.0249(4) Uani 1 1 d . . . . .
C5 C 0.86533(15) 0.52438(14) 0.98207(14) 0.0251(4) Uani 1 1 d . . . . .
H5 H 0.927191 0.538126 1.050795 0.030 Uiso 1 1 calc R U . . .
C6 C 0.84329(14) 0.58265(13) 0.88735(14) 0.0211(3) Uani 1 1 d . . . . .
H6 H 0.889960 0.635862 0.891953 0.025 Uiso 1 1 calc R U . . .
C7 C 0.8280(2) 0.37843(18) 1.07858(19) 0.0394(5) Uani 1 1 d . . . . .
H7A H 0.882347 0.330887 1.080160 0.059 Uiso 1 1 calc R U . . .
H7B H 0.763560 0.343017 1.072220 0.059 Uiso 1 1 calc R U . . .
H7C H 0.857471 0.417349 1.148638 0.059 Uiso 1 1 calc R U . . .
C8 C 0.60402(13) 0.73425(13) 0.52452(13) 0.0168(3) Uani 1 1 d . . . . .
C9 C 0.50077(14) 0.69628(13) 0.46387(15) 0.0225(4) Uani 1 1 d . . . . .
H9 H 0.486346 0.629564 0.474845 0.027 Uiso 1 1 calc R U . . .
C10 C 0.41852(15) 0.75483(14) 0.38742(15) 0.0269(4) Uani 1 1 d . . . . .
H10 H 0.348295 0.727760 0.347320 0.032 Uiso 1 1 calc R U . . .
C11 C 0.43723(16) 0.85235(13) 0.36861(16) 0.0239(4) Uani 1 1 d . . . . .
C12 C 0.54024(15) 0.89055(14) 0.43056(16) 0.0242(4) Uani 1 1 d . . . . .
H12 H 0.554276 0.957488 0.420034 0.029 Uiso 1 1 calc R U . . .
C13 C 0.62299(14) 0.83262(13) 0.50754(15) 0.0205(3) Uani 1 1 d . . . . .
H13 H 0.692821 0.860127 0.548804 0.025 Uiso 1 1 calc R U . . .
C14 C 0.34981(17) 0.91637(17) 0.28329(18) 0.0370(5) Uani 1 1 d . . . . .
H14A H 0.282656 0.878462 0.247722 0.056 Uiso 1 1 calc R U . . .
H14B H 0.371713 0.938123 0.224987 0.056 Uiso 1 1 calc R U . . .
H14C H 0.338319 0.974098 0.321785 0.056 Uiso 1 1 calc R U . . .
C15 C 0.93604(13) 0.71141(13) 0.64949(13) 0.0192(3) Uani 1 1 d . . . . .
C16 C 1.02651(14) 0.71859(15) 0.63003(15) 0.0247(4) Uani 1 1 d . . . . .
H16 H 1.037420 0.672488 0.581341 0.030 Uiso 1 1 calc R U . . .
C17 C 1.10267(15) 0.79356(16) 0.68166(16) 0.0302(4) Uani 1 1 d . . . . .
H17 H 1.164393 0.797085 0.666969 0.036 Uiso 1 1 calc R U . . .
C18 C 1.09071(16) 0.86170(14) 0.75250(17) 0.0312(5) Uani 1 1 d . . . . .
H18 H 1.144271 0.910796 0.787588 0.037 Uiso 1 1 calc R U . . .
C19 C 0.99817(16) 0.85846(13) 0.77302(15) 0.0253(4) Uani 1 1 d . . . . .
C20 C 0.97390(16) 0.92612(14) 0.84113(15) 0.0308(4) Uani 1 1 d . . . . .
H20 H 1.022204 0.978787 0.877451 0.037 Uiso 1 1 calc R U . . .
C21 C 0.88156(17) 0.91619(14) 0.85498(15) 0.0290(4) Uani 1 1 d . . . . .
H21 H 0.866043 0.962195 0.900629 0.035 Uiso 1 1 calc R U . . .
C22 C 0.80859(15) 0.83784(13) 0.80183(14) 0.0225(4) Uani 1 1 d . . . . .
C23 C 0.92151(13) 0.78269(13) 0.72143(13) 0.0195(3) Uani 1 1 d . . . . .
C24 C 0.70778(17) 0.82378(15) 0.81613(16) 0.0291(4) Uani 1 1 d . . . . .
H24A H 0.646068 0.818612 0.741396 0.044 Uiso 1 1 calc R U . . .
H24B H 0.697444 0.880267 0.857099 0.044 Uiso 1 1 calc R U . . .
H24C H 0.713527 0.763223 0.859287 0.044 Uiso 1 1 calc R U . . .
Cl1 Cl 0.67328(3) 0.49396(3) 0.51290(3) 0.01955(9) Uani 1 1 d . . . . .

loop_
_atom_site_aniso_label
_atom_site_aniso_U_11
_atom_site_aniso_U_22
_atom_site_aniso_U_33
_atom_site_aniso_U_23
_atom_site_aniso_U_13
_atom_site_aniso_U_12
Sn 0.01369(7) 0.01168(7) 0.01385(7) -0.00002(3) 0.00442(5) -0.00121(3)
O1 0.0162(6) 0.0196(6) 0.0233(6) -0.0025(4) 0.0086(5) -0.0031(4)
N1 0.0221(7) 0.0142(7) 0.0155(6) 0.0009(5) 0.0042(6) -0.0024(6)
C1 0.0196(8) 0.0160(8) 0.0153(7) 0.0013(6) 0.0083(6) 0.0039(6)
C2 0.0206(8) 0.0181(8) 0.0198(8) 0.0017(7) 0.0100(7) 0.0037(7)
C3 0.0278(9) 0.0192(9) 0.0289(9) 0.0037(7) 0.0177(8) 0.0042(7)
C4 0.0331(10) 0.0251(9) 0.0210(8) 0.0065(7) 0.0160(7) 0.0127(8)
C5 0.0273(9) 0.0276(10) 0.0168(8) -0.0006(7) 0.0064(7) 0.0076(8)
C6 0.0225(8) 0.0206(9) 0.0188(8) -0.0019(7) 0.0077(7) 0.0011(7)
C7 0.0495(14) 0.0410(12) 0.0300(11) 0.0159(9) 0.0196(10) 0.0142(11)
C8 0.0181(8) 0.0169(8) 0.0155(7) 0.0022(6) 0.0073(6) 0.0019(6)
C9 0.0198(8) 0.0168(8) 0.0269(9) 0.0020(7) 0.0066(7) -0.0020(7)
C10 0.0189(9) 0.0258(10) 0.0278(9) 0.0012(8) 0.0026(7) -0.0019(7)
C11 0.0227(9) 0.0257(10) 0.0216(9) 0.0059(7) 0.0081(8) 0.0044(7)
C12 0.0256(9) 0.0181(9) 0.0310(9) 0.0072(8) 0.0143(8) 0.0009(7)
C13 0.0189(8) 0.0173(8) 0.0250(9) 0.0024(7) 0.0091(7) -0.0021(7)
C14 0.0323(11) 0.0366(12) 0.0353(11) 0.0144(9) 0.0083(9) 0.0100(9)
C15 0.0157(8) 0.0195(9) 0.0173(8) 0.0058(7) 0.0023(6) -0.0007(7)
C16 0.0187(8) 0.0296(10) 0.0231(8) 0.0084(7) 0.0065(7) -0.0005(7)
C17 0.0178(8) 0.0365(11) 0.0299(9) 0.0154(9) 0.0045(7) -0.0039(8)
C18 0.0226(10) 0.0289(11) 0.0284(10) 0.0111(8) -0.0018(8) -0.0116(7)
C19 0.0256(10) 0.0187(10) 0.0190(9) 0.0067(7) -0.0020(7) -0.0072(7)
C20 0.0379(11) 0.0167(9) 0.0210(8) 0.0018(7) -0.0029(8) -0.0095(8)
C21 0.0432(11) 0.0157(9) 0.0174(8) -0.0010(7) 0.0031(8) -0.0015(8)
C22 0.0317(10) 0.0156(8) 0.0144(8) 0.0022(7) 0.0047(7) 0.0019(7)
C23 0.0175(8) 0.0186(8) 0.0154(7) 0.0064(6) 0.0006(6) -0.0026(7)
C24 0.0421(11) 0.0231(10) 0.0267(9) -0.0043(8) 0.0192(9) 0.0022(8)
Cl1 0.0253(2) 0.01401(19) 0.01803(18) -0.00256(14) 0.00823(15) -0.00466(15)

loop_
_atom_type_symbol
_atom_type_description
_atom_type_scat_dispersion_real
_atom_type_scat_dispersion_imag
_atom_type_scat_source
C C 0.0181 0.0091 'International Tables Vol C Tables 4.2.6.8 and 6.1.1.4'
H H 0.0000 0.0000 'International Tables Vol C Tables 4.2.6.8 and 6.1.1.4'
Cl Cl 0.3639 0.7018 'International Tables Vol C Tables 4.2.6.8 and 6.1.1.4'
N N 0.0311 0.0180 'International Tables Vol C Tables 4.2.6.8 and 6.1.1.4'
O O 0.0492 0.0322 'International Tables Vol C Tables 4.2.6.8 and 6.1.1.4'
Sn Sn 0.0259 5.4591 'International Tables Vol C Tables 4.2.6.8 and 6.1.1.4'

loop_
_geom_angle_atom_site_label_1
_geom_angle_atom_site_label_2
_geom_angle_atom_site_label_3
_geom_angle
_geom_angle_site_symmetry_1
_geom_angle_site_symmetry_3
O1 Sn C8 113.81(5) . .
O1 Sn C1 112.99(6) . .
C8 Sn C1 132.45(6) . .
O1 Sn N1 75.75(5) . .
C8 Sn N1 91.64(6) . .
C1 Sn N1 91.85(6) . .
O1 Sn Cl1 85.72(3) . .
C8 Sn Cl1 96.45(5) . .
C1 Sn Cl1 94.90(5) . .
N1 Sn Cl1 161.46(4) . .
C15 O1 Sn 118.58(10) . .
C22 N1 C23 120.71(15) . .
C22 N1 Sn 129.40(12) . .
C23 N1 Sn 109.89(11) . .
C2 C1 C6 118.72(15) . .
C2 C1 Sn 120.21(12) . .
C6 C1 Sn 120.80(12) . .
C1 C2 C3 120.45(16) . .
C1 C2 H2 119.8 . .
C3 C2 H2 119.8 . .
C2 C3 C4 120.64(17) . .
C2 C3 H3 119.7 . .
C4 C3 H3 119.7 . .
C5 C4 C3 118.60(16) . .
C5 C4 C7 120.50(18) . .
C3 C4 C7 120.83(19) . .
C4 C5 C6 121.03(17) . .
C4 C5 H5 119.5 . .
C6 C5 H5 119.5 . .
C5 C6 C1 120.49(17) . .
C5 C6 H6 119.8 . .
C1 C6 H6 119.8 . .
C4 C7 H7A 109.5 . .
C4 C7 H7B 109.5 . .
H7A C7 H7B 109.5 . .
C4 C7 H7C 109.5 . .
H7A C7 H7C 109.5 . .
H7B C7 H7C 109.5 . .
C9 C8 C13 118.58(16) . .
C9 C8 Sn 119.47(12) . .
C13 C8 Sn 121.90(12) . .
C8 C9 C10 120.69(16) . .
C8 C9 H9 119.7 . .
C10 C9 H9 119.7 . .
C11 C10 C9 121.07(17) . .
C11 C10 H10 119.5 . .
C9 C10 H10 119.5 . .
C10 C11 C12 118.12(17) . .
C10 C11 C14 121.92(18) . .
C12 C11 C14 119.96(17) . .
C13 C12 C11 121.21(17) . .
C13 C12 H12 119.4 . .
C11 C12 H12 119.4 . .
C12 C13 C8 120.31(16) . .
C12 C13 H13 119.8 . .
C8 C13 H13 119.8 . .
C11 C14 H14A 109.5 . .
C11 C14 H14B 109.5 . .
H14A C14 H14B 109.5 . .
C11 C14 H14C 109.5 . .
H14A C14 H14C 109.5 . .
H14B C14 H14C 109.5 . .
O1 C15 C16 122.37(16) . .
O1 C15 C23 119.42(15) . .
C16 C15 C23 118.21(16) . .
C15 C16 C17 120.47(18) . .
C15 C16 H16 119.8 . .
C17 C16 H16 119.8 . .
C18 C17 C16 122.02(18) . .
C18 C17 H17 119.0 . .
C16 C17 H17 119.0 . .
C17 C18 C19 119.49(17) . .
C17 C18 H18 120.3 . .
C19 C18 H18 120.3 . .
C18 C19 C23 118.57(18) . .
C18 C19 C20 125.36(17) . .
C23 C19 C20 116.06(18) . .
C21 C20 C19 120.48(17) . .
C21 C20 H20 119.8 . .
C19 C20 H20 119.8 . .
C20 C21 C22 120.63(18) . .
C20 C21 H21 119.7 . .
C22 C21 H21 119.7 . .
N1 C22 C21 119.65(18) . .
N1 C22 C24 118.15(16) . .
C21 C22 C24 122.20(17) . .
N1 C23 C19 122.46(17) . .
N1 C23 C15 116.31(15) . .
C19 C23 C15 121.23(16) . .
C22 C24 H24A 109.5 . .
C22 C24 H24B 109.5 . .
H24A C24 H24B 109.5 . .
C22 C24 H24C 109.5 . .
H24A C24 H24C 109.5 . .
H24B C24 H24C 109.5 . .

loop_
_geom_bond_atom_site_label_1
_geom_bond_atom_site_label_2
_geom_bond_distance
_geom_bond_site_symmetry_2
Sn O1 2.0424(12) .
Sn C8 2.1214(16) .
Sn C1 2.1285(15) .
Sn N1 2.3189(14) .
Sn Cl1 2.4489(4) .
O1 C15 1.338(2) .
N1 C22 1.333(2) .
N1 C23 1.366(2) .
C1 C2 1.394(2) .
C1 C6 1.395(2) .
C2 C3 1.394(2) .
C2 H2 0.9500 .
C3 C4 1.394(3) .
C3 H3 0.9500 .
C4 C5 1.388(3) .
C4 C7 1.510(3) .
C5 C6 1.388(3) .
C5 H5 0.9500 .
C6 H6 0.9500 .
C7 H7A 0.9800 .
C7 H7B 0.9800 .
C7 H7C 0.9800 .
C8 C9 1.390(2) .
C8 C13 1.395(2) .
C9 C10 1.388(3) .
C9 H9 0.9500 .
C10 C11 1.389(3) .
C10 H10 0.9500 .
C11 C12 1.391(3) .
C11 C14 1.509(3) .
C12 C13 1.389(3) .
C12 H12 0.9500 .
C13 H13 0.9500 .
C14 H14A 0.9800 .
C14 H14B 0.9800 .
C14 H14C 0.9800 .
C15 C16 1.378(2) .
C15 C23 1.423(3) .
C16 C17 1.404(3) .
C16 H16 0.9500 .
C17 C18 1.369(3) .
C17 H17 0.9500 .
C18 C19 1.412(3) .
C18 H18 0.9500 .
C19 C23 1.416(2) .
C19 C20 1.416(3) .
C20 C21 1.366(3) .
C20 H20 0.9500 .
C21 C22 1.419(3) .
C21 H21 0.9500 .
C22 C24 1.490(3) .
C24 H24A 0.9800 .
C24 H24B 0.9800 .
C24 H24C 0.9800 .

loop_
_geom_torsion_atom_site_label_1
_geom_torsion_atom_site_label_2
_geom_torsion_atom_site_label_3
_geom_torsion_atom_site_label_4
_geom_torsion
_geom_torsion_site_symmetry_1
_geom_torsion_site_symmetry_2
_geom_torsion_site_symmetry_3
_geom_torsion_site_symmetry_4
C6 C1 C2 C3 -1.3(2) . . . .
Sn C1 C2 C3 172.80(12) . . . .
C1 C2 C3 C4 -0.9(3) . . . .
C2 C3 C4 C5 2.6(3) . . . .
C2 C3 C4 C7 -174.44(17) . . . .
C3 C4 C5 C6 -2.0(3) . . . .
C7 C4 C5 C6 175.01(17) . . . .
C4 C5 C6 C1 -0.2(3) . . . .
C2 C1 C6 C5 1.9(2) . . . .
Sn C1 C6 C5 -172.19(13) . . . .
C13 C8 C9 C10 0.5(3) . . . .
Sn C8 C9 C10 -177.01(14) . . . .
C8 C9 C10 C11 0.6(3) . . . .
C9 C10 C11 C12 -1.5(3) . . . .
C9 C10 C11 C14 178.11(18) . . . .
C10 C11 C12 C13 1.3(3) . . . .
C14 C11 C12 C13 -178.34(18) . . . .
C11 C12 C13 C8 -0.2(3) . . . .
C9 C8 C13 C12 -0.7(3) . . . .
Sn C8 C13 C12 176.73(13) . . . .
Sn O1 C15 C16 -177.68(12) . . . .
Sn O1 C15 C23 2.85(19) . . . .
O1 C15 C16 C17 -178.48(15) . . . .
C23 C15 C16 C17 1.0(2) . . . .
C15 C16 C17 C18 0.0(3) . . . .
C16 C17 C18 C19 -1.4(3) . . . .
C17 C18 C19 C23 1.6(3) . . . .
C17 C18 C19 C20 -177.78(17) . . . .
C18 C19 C20 C21 179.79(18) . . . .
C23 C19 C20 C21 0.4(3) . . . .
C19 C20 C21 C22 0.2(3) . . . .
C23 N1 C22 C21 0.4(2) . . . .
Sn N1 C22 C21 -178.52(12) . . . .
C23 N1 C22 C24 -179.47(15) . . . .
Sn N1 C22 C24 1.6(2) . . . .
C20 C21 C22 N1 -0.7(3) . . . .
C20 C21 C22 C24 179.18(17) . . . .
C22 N1 C23 C19 0.3(2) . . . .
Sn N1 C23 C19 179.43(13) . . . .
C22 N1 C23 C15 -179.29(15) . . . .
Sn N1 C23 C15 -0.18(17) . . . .
C18 C19 C23 N1 179.87(15) . . . .
C20 C19 C23 N1 -0.7(2) . . . .
C18 C19 C23 C15 -0.5(2) . . . .
C20 C19 C23 C15 178.86(15) . . . .
O1 C15 C23 N1 -1.6(2) . . . .
C16 C15 C23 N1 178.88(15) . . . .
O1 C15 C23 C19 178.76(15) . . . .
C16 C15 C23 C19 -0.7(2) . . . .
